data_2232559
loop_
_publ_author_name
'Chung, Dayeon'
'Otgonbaatar, Enkhzul'
'Son, Seok Hwan'
'Chung, Minchul'
'Kwak, Chee-Hun'

_publ_section_title
;
 4,6-Di-<i>tert</i>-butyl-2,8-dimethoxydibenzo[<i>b</i>,<i>d</i>]furan
;
_journal_coeditor_code BQ2314
_journal_issue 12
_journal_name_full 'Acta Crystallographica Section E'
_journal_page_first o3356
_journal_paper_doi 10.1107/S1600536811048379
_journal_volume 67
_journal_year 2011
_chemical_formula_iupac 'C22 H28 O3'
_chemical_formula_moiety 'C22 H28 O3'
_chemical_formula_sum 'C22 H28 O3'
_chemical_formula_weight 340.44
_chemical_name_common
;
4,6-Di-<i>tert</i>-butyl-2,8-dimethoxydibenzo[<i>b</i>,<i>d</i>]furan
;
_chemical_name_systematic
;
6,10-di-<i>tert</i>-butyl-4,12-dimethoxy-8-oxatricyclo[7.4.0.0^2,7^]trideca-
1(9),2(7),3,5,10,12-hexaene
;
_space_group_IT_number 14
_symmetry_cell_setting monoclinic
_symmetry_space_group_name_Hall '-P 2yn'
_symmetry_space_group_name_H-M 'P 1 21/n 1'
_atom_sites_solution_hydrogens geom
_atom_sites_solution_primary direct
_atom_sites_solution_secondary difmap
_audit_creation_method SHELXL-97
_cell_angle_alpha 90.00
_cell_angle_beta 105.438(5)
_cell_angle_gamma 90.00
_cell_formula_units_Z 4
_cell_length_a 15.631(3)
_cell_length_b 8.2487(14)
_cell_length_c 16.000(3)
_cell_measurement_reflns_used 18260
_cell_measurement_temperature 100(2)
_cell_measurement_theta_max 27.48
_cell_measurement_theta_min 3.24
_cell_volume 1988.5(6)
_computing_cell_refinement 'RAPID-AUTO (Rigaku, 2008)'
_computing_data_collection 'RAPID-AUTO (Rigaku, 2008)'
_computing_data_reduction 'RAPID-AUTO (Rigaku, 2008)'
_computing_molecular_graphics 'ORTEP-3 (Farrugia, 1997)'
_computing_publication_material 'WinGX (Farrugia, 1999)'
_computing_structure_refinement 'SHELXL97 (Sheldrick, 2008)'
_computing_structure_solution 'SHELXS97 (Sheldrick, 2008)'
_diffrn_ambient_temperature 100(2)
_diffrn_measured_fraction_theta_full 0.993
_diffrn_measured_fraction_theta_max 0.993
_diffrn_measurement_device_type 'Rigaku R-AXIS RAPID II-S'
_diffrn_measurement_method \w
_diffrn_radiation_monochromator graphite
_diffrn_radiation_source 'fine-focus sealed tube'
_diffrn_radiation_type MoK\a
_diffrn_radiation_wavelength 0.71073
_diffrn_reflns_av_R_equivalents 0.1073
_diffrn_reflns_av_sigmaI/netI 0.0970
_diffrn_reflns_limit_h_max 20
_diffrn_reflns_limit_h_min -20
_diffrn_reflns_limit_k_max 10
_diffrn_reflns_limit_k_min -9
_diffrn_reflns_limit_l_max 20
_diffrn_reflns_limit_l_min -20
_diffrn_reflns_number 18260
_diffrn_reflns_theta_full 27.48
_diffrn_reflns_theta_max 27.48
_diffrn_reflns_theta_min 3.24
_exptl_absorpt_coefficient_mu 0.074
_exptl_absorpt_correction_T_max 0.985
_exptl_absorpt_correction_T_min 0.965
_exptl_absorpt_correction_type multi-scan
_exptl_absorpt_process_details '(RAPID-AUTO; Rigaku, 2008)'
_exptl_crystal_colour brown
_exptl_crystal_density_diffrn 1.137
_exptl_crystal_density_method 'not measured'
_exptl_crystal_description block
_exptl_crystal_F_000 736
_exptl_crystal_size_max 0.5
_exptl_crystal_size_mid 0.4
_exptl_crystal_size_min 0.2
_refine_diff_density_max 0.241
_refine_diff_density_min -0.209
_refine_ls_extinction_coef 0.014(3)
_refine_ls_extinction_expression Fc^*^=kFc[1+0.001xFc^2^\l^3^/sin(2\q)]^-1/4^
_refine_ls_extinction_method none
_refine_ls_goodness_of_fit_ref 0.988
_refine_ls_hydrogen_treatment noref
_refine_ls_matrix_type full
_refine_ls_number_parameters 227
_refine_ls_number_reflns 4563
_refine_ls_number_restraints 0
_refine_ls_restrained_S_all 0.988
_refine_ls_R_factor_all 0.1364
_refine_ls_R_factor_gt 0.0759
_refine_ls_shift/su_max 0.009
_refine_ls_shift/su_mean 0.001
_refine_ls_structure_factor_coef Fsqd
_refine_ls_weighting_details 'calc w=1/[\s^2^(Fo^2^)+(0.1073P)^2^] where P=(Fo^2^+2Fc^2^)/3'
_refine_ls_weighting_scheme calc
_refine_ls_wR_factor_gt 0.1858
_refine_ls_wR_factor_ref 0.2292
_reflns_number_gt 2123
_reflns_number_total 4563
_reflns_threshold_expression I>2sigma(I)
_cod_data_source_file bq2314.cif
_cod_data_source_block I
_cod_original_sg_symbol_H-M 'P 21/n'
_cod_database_code 2232559
_cod_database_fobs_code 2232559

loop_
_symmetry_equiv_pos_as_xyz
'x, y, z'
'-x+1/2, y+1/2, -z+1/2'
'-x, -y, -z'
'x-1/2, -y-1/2, z-1/2'

loop_
_atom_site_type_symbol
_atom_site_label
_atom_site_fract_x
_atom_site_fract_y
_atom_site_fract_z
_atom_site_U_iso_or_equiv
_atom_site_adp_type
_atom_site_calc_flag
_atom_site_refinement_flags
_atom_site_occupancy
_atom_site_symmetry_multiplicity
O O1 0.90422(11) 0.83006(19) 0.11113(11) 0.0570(5) Uani d . 1 1
O O2 0.87127(14) 1.1093(2) 0.41186(12) 0.0787(6) Uani d . 1 1
C C11 0.81556(16) 1.0573(3) 0.08804(16) 0.0515(6) Uani d . 1 1
C C10 0.84681(16) 1.0295(3) 0.18023(17) 0.0524(6) Uani d . 1 1
C C12 0.85219(16) 0.9345(3) 0.04927(17) 0.0528(6) Uani d . 1 1
O O3 0.68536(15) 1.2535(2) -0.11118(13) 0.0805(6) Uani d . 1 1
C C5 0.75816(17) 1.1710(3) 0.03733(17) 0.0585(7) Uani d . 1 1
H H5 0.7323 1.2532 0.0621 0.070 Uiso calc R 1 1
C C4 0.83376(17) 1.1096(3) 0.25353(17) 0.0560(6) Uani d . 1 1
H H4 0.7990 1.2024 0.2483 0.067 Uiso calc R 1 1
C C3 0.87496(17) 1.0440(3) 0.33359(17) 0.0592(7) Uani d . 1 1
C C1 0.93919(17) 0.8188(3) 0.27084(18) 0.0589(7) Uani d . 1 1
C C7 0.78180(18) 1.0324(3) -0.08857(18) 0.0633(7) Uani d . 1 1
H H7 0.7697 1.0287 -0.1487 0.076 Uiso calc R 1 1
C C9 0.89907(17) 0.8908(3) 0.19084(17) 0.0551(6) Uani d . 1 1
C C6 0.74191(18) 1.1549(3) -0.05084(18) 0.0610(7) Uani d . 1 1
C C8 0.83866(17) 0.9163(3) -0.03992(17) 0.0563(6) Uani d . 1 1
C C14 0.87778(18) 0.7790(3) -0.08242(18) 0.0617(7) Uani d . 1 1
C C2 0.92504(17) 0.9010(3) 0.34121(18) 0.0633(7) Uani d . 1 1
H H2 0.9499 0.8595 0.3964 0.076 Uiso calc R 1 1
C C13 0.9922(2) 0.6597(3) 0.2794(2) 0.0734(8) Uani d . 1 1
C C15 0.8178(2) 1.2486(4) 0.4088(2) 0.0791(9) Uani d . 1 1
H H15A 0.8197 1.2819 0.4668 0.119 Uiso calc R 1 1
H H15B 0.7577 1.2238 0.3779 0.119 Uiso calc R 1 1
H H15C 0.8397 1.3345 0.3797 0.119 Uiso calc R 1 1
C C18 0.9331(2) 0.5255(3) 0.2286(2) 0.0874(10) Uani d . 1 1
H H18A 0.9123 0.5566 0.1688 0.131 Uiso calc R 1 1
H H18B 0.8834 0.5088 0.2521 0.131 Uiso calc R 1 1
H H18C 0.9667 0.4269 0.2330 0.131 Uiso calc R 1 1
C C22 0.9777(2) 0.7683(5) -0.0432(3) 0.1029(13) Uani d . 1 1
H H22A 1.0051 0.8670 -0.0547 0.154 Uiso calc R 1 1
H H22B 1.0010 0.6787 -0.0686 0.154 Uiso calc R 1 1
H H22C 0.9900 0.7524 0.0183 0.154 Uiso calc R 1 1
C C16 0.6289(2) 1.3589(4) -0.0816(2) 0.0826(9) Uani d . 1 1
H H16A 0.5937 1.4200 -0.1295 0.124 Uiso calc R 1 1
H H16B 0.6639 1.4317 -0.0392 0.124 Uiso calc R 1 1
H H16C 0.5907 1.2968 -0.0558 0.124 Uiso calc R 1 1
C C19 1.0732(2) 0.6880(4) 0.2426(3) 0.1032(12) Uani d . 1 1
H H19A 1.0531 0.7258 0.1838 0.155 Uiso calc R 1 1
H H19B 1.1050 0.5881 0.2439 0.155 Uiso calc R 1 1
H H19C 1.1116 0.7676 0.2771 0.155 Uiso calc R 1 1
C C20 0.8357(2) 0.6196(4) -0.0658(2) 0.0952(11) Uani d . 1 1
H H20A 0.8430 0.6067 -0.0047 0.143 Uiso calc R 1 1
H H20B 0.8640 0.5312 -0.0870 0.143 Uiso calc R 1 1
H H20C 0.7736 0.6207 -0.0954 0.143 Uiso calc R 1 1
C C21 0.8591(3) 0.8028(5) -0.1807(2) 0.1160(14) Uani d . 1 1
H H21A 0.8840 0.9041 -0.1923 0.174 Uiso calc R 1 1
H H21B 0.7962 0.8035 -0.2063 0.174 Uiso calc R 1 1
H H21C 0.8855 0.7157 -0.2049 0.174 Uiso calc R 1 1
C C17 1.0251(3) 0.6062(4) 0.3745(2) 0.1147(14) Uani d . 1 1
H H17A 1.0570 0.5060 0.3778 0.172 Uiso calc R 1 1
H H17B 0.9752 0.5913 0.3981 0.172 Uiso calc R 1 1
H H17C 1.0636 0.6880 0.4071 0.172 Uiso calc R 1 1

loop_
_atom_site_aniso_label
_atom_site_aniso_U_11
_atom_site_aniso_U_22
_atom_site_aniso_U_33
_atom_site_aniso_U_12
_atom_site_aniso_U_13
_atom_site_aniso_U_23
O1 0.0590(10) 0.0531(10) 0.0617(12) 0.0046(8) 0.0209(9) -0.0053(8)
O2 0.0938(15) 0.0840(13) 0.0594(12) 0.0314(11) 0.0220(11) -0.0055(10)
C11 0.0529(13) 0.0463(12) 0.0617(16) -0.0036(10) 0.0262(12) -0.0047(11)
C10 0.0525(14) 0.0471(12) 0.0619(16) -0.0012(10) 0.0225(12) -0.0034(11)
C12 0.0525(13) 0.0456(12) 0.0644(16) -0.0011(10) 0.0230(12) 0.0009(12)
O3 0.0993(15) 0.0751(13) 0.0708(13) 0.0233(12) 0.0293(12) 0.0033(10)
C5 0.0650(16) 0.0509(13) 0.0654(17) 0.0050(12) 0.0275(13) -0.0009(12)
C4 0.0599(15) 0.0498(13) 0.0628(16) 0.0045(11) 0.0240(13) -0.0023(12)
C3 0.0636(16) 0.0601(15) 0.0578(16) 0.0047(12) 0.0226(13) -0.0073(13)
C1 0.0559(14) 0.0522(14) 0.0683(18) 0.0053(11) 0.0159(13) -0.0020(13)
C7 0.0722(17) 0.0631(16) 0.0608(16) -0.0004(14) 0.0286(14) -0.0035(13)
C9 0.0559(14) 0.0493(13) 0.0631(16) -0.0016(11) 0.0209(12) -0.0076(12)
C6 0.0662(16) 0.0562(14) 0.0654(17) 0.0056(12) 0.0258(14) 0.0056(13)
C8 0.0588(15) 0.0542(14) 0.0615(16) -0.0036(12) 0.0261(13) -0.0076(12)
C14 0.0662(16) 0.0605(15) 0.0666(18) -0.0005(13) 0.0317(14) -0.0107(13)
C2 0.0664(16) 0.0594(15) 0.0632(16) 0.0100(13) 0.0158(13) -0.0003(13)
C13 0.079(2) 0.0594(16) 0.078(2) 0.0187(14) 0.0146(16) -0.0048(15)
C15 0.085(2) 0.084(2) 0.0688(19) 0.0247(16) 0.0222(16) -0.0115(16)
C18 0.105(2) 0.0525(16) 0.101(3) 0.0133(16) 0.022(2) 0.0001(16)
C22 0.069(2) 0.124(3) 0.125(3) 0.0018(19) 0.041(2) -0.056(2)
C16 0.092(2) 0.0692(18) 0.087(2) 0.0197(16) 0.0261(18) 0.0021(17)
C19 0.069(2) 0.095(2) 0.143(4) 0.0249(18) 0.024(2) -0.020(2)
C20 0.110(3) 0.0655(19) 0.121(3) -0.0122(18) 0.051(2) -0.0273(19)
C21 0.176(4) 0.109(3) 0.078(2) 0.046(3) 0.059(3) -0.009(2)
C17 0.151(4) 0.086(2) 0.086(2) 0.054(2) -0.004(2) 0.002(2)

loop_
_atom_type_symbol
_atom_type_description
_atom_type_scat_dispersion_real
_atom_type_scat_dispersion_imag
_atom_type_scat_source
C C 0.0033 0.0016 'International Tables Vol C Tables 4.2.6.8 and 6.1.1.4'
H H 0.0000 0.0000 'International Tables Vol C Tables 4.2.6.8 and 6.1.1.4'
O O 0.0106 0.0060 'International Tables Vol C Tables 4.2.6.8 and 6.1.1.4'

loop_
_geom_angle_atom_site_label_1
_geom_angle_atom_site_label_2
_geom_angle_atom_site_label_3
_geom_angle
C9 O1 C12 105.20(18)
C3 O2 C15 117.0(2)
C12 C11 C5 120.5(2)
C12 C11 C10 105.8(2)
C5 C11 C10 133.6(2)
C9 C10 C4 119.7(2)
C9 C10 C11 106.5(2)
C4 C10 C11 133.8(2)
C11 C12 C8 124.6(2)
C11 C12 O1 111.4(2)
C8 C12 O1 124.0(2)
C6 O3 C16 117.9(2)
C6 C5 C11 116.5(2)
C6 C5 H5 121.7
C11 C5 H5 121.7
C3 C4 C10 117.0(2)
C3 C4 H4 121.5
C10 C4 H4 121.5
O2 C3 C4 124.6(2)
O2 C3 C2 114.0(2)
C4 C3 C2 121.4(2)
C2 C1 C9 114.0(2)
C2 C1 C13 123.1(2)
C9 C1 C13 122.9(2)
C8 C7 C6 123.0(3)
C8 C7 H7 118.5
C6 C7 H7 118.5
C10 C9 O1 111.1(2)
C10 C9 C1 124.6(2)
O1 C9 C1 124.3(2)
C5 C6 O3 124.7(2)
C5 C6 C7 122.0(3)
O3 C6 C7 113.3(2)
C12 C8 C7 113.4(2)
C12 C8 C14 124.4(2)
C7 C8 C14 122.1(2)
C22 C14 C20 108.7(3)
C22 C14 C8 110.3(2)
C20 C14 C8 108.6(2)
C22 C14 C21 108.9(3)
C20 C14 C21 108.4(3)
C8 C14 C21 111.8(2)
C1 C2 C3 123.3(3)
C1 C2 H2 118.4
C3 C2 H2 118.4
C18 C13 C17 108.3(3)
C18 C13 C1 109.6(2)
C17 C13 C1 111.3(2)
C18 C13 C19 110.2(3)
C17 C13 C19 109.2(3)
C1 C13 C19 108.2(2)
O2 C15 H15A 109.5
O2 C15 H15B 109.5
H15A C15 H15B 109.5
O2 C15 H15C 109.5
H15A C15 H15C 109.5
H15B C15 H15C 109.5
C13 C18 H18A 109.5
C13 C18 H18B 109.5
H18A C18 H18B 109.5
C13 C18 H18C 109.5
H18A C18 H18C 109.5
H18B C18 H18C 109.5
C14 C22 H22A 109.5
C14 C22 H22B 109.5
H22A C22 H22B 109.5
C14 C22 H22C 109.5
H22A C22 H22C 109.5
H22B C22 H22C 109.5
O3 C16 H16A 109.5
O3 C16 H16B 109.5
H16A C16 H16B 109.5
O3 C16 H16C 109.5
H16A C16 H16C 109.5
H16B C16 H16C 109.5
C13 C19 H19A 109.5
C13 C19 H19B 109.5
H19A C19 H19B 109.5
C13 C19 H19C 109.5
H19A C19 H19C 109.5
H19B C19 H19C 109.5
C14 C20 H20A 109.5
C14 C20 H20B 109.5
H20A C20 H20B 109.5
C14 C20 H20C 109.5
H20A C20 H20C 109.5
H20B C20 H20C 109.5
C14 C21 H21A 109.5
C14 C21 H21B 109.5
H21A C21 H21B 109.5
C14 C21 H21C 109.5
H21A C21 H21C 109.5
H21B C21 H21C 109.5
C13 C17 H17A 109.5
C13 C17 H17B 109.5
H17A C17 H17B 109.5
C13 C17 H17C 109.5
H17A C17 H17C 109.5
H17B C17 H17C 109.5

loop_
_geom_bond_atom_site_label_1
_geom_bond_atom_site_label_2
_geom_bond_distance
O1 C9 1.393(3)
O1 C12 1.398(3)
O2 C3 1.378(3)
O2 C15 1.413(3)
C11 C12 1.389(3)
C11 C5 1.398(3)
C11 C10 1.443(3)
C10 C9 1.390(3)
C10 C4 1.407(3)
C12 C8 1.394(3)
O3 C6 1.386(3)
O3 C16 1.408(3)
C5 C6 1.372(4)
C5 H5 0.9300
C4 C3 1.382(4)
C4 H4 0.9300
C3 C2 1.403(3)
C1 C2 1.382(4)
C1 C9 1.399(4)
C1 C13 1.538(3)
C7 C8 1.395(4)
C7 C6 1.405(4)
C7 H7 0.9300
C8 C14 1.530(3)
C14 C22 1.523(4)
C14 C20 1.524(4)
C14 C21 1.533(4)
C2 H2 0.9300
C13 C18 1.529(4)
C13 C17 1.536(4)
C13 C19 1.549(5)
C15 H15A 0.9600
C15 H15B 0.9600
C15 H15C 0.9600
C18 H18A 0.9600
C18 H18B 0.9600
C18 H18C 0.9600
C22 H22A 0.9600
C22 H22B 0.9600
C22 H22C 0.9600
C16 H16A 0.9600
C16 H16B 0.9600
C16 H16C 0.9600
C19 H19A 0.9600
C19 H19B 0.9600
C19 H19C 0.9600
C20 H20A 0.9600
C20 H20B 0.9600
C20 H20C 0.9600
C21 H21A 0.9600
C21 H21B 0.9600
C21 H21C 0.9600
C17 H17A 0.9600
C17 H17B 0.9600
C17 H17C 0.9600

loop_
_geom_hbond_atom_site_label_D
_geom_hbond_atom_site_label_H
_geom_hbond_atom_site_label_A
_geom_hbond_site_symmetry_A
_geom_hbond_distance_DH
_geom_hbond_distance_HA
_geom_hbond_distance_DA
_geom_hbond_angle_DHA
C15 H15<i>A</i> <i>Cg</i>1 2_655 0.96 2.98 3.580(3) 121
C15 H15<i>B</i> <i>Cg</i>2 2_655 0.96 2.65 3.200(3) 117
C22 H15<i>A</i> <i>Cg</i>2^ii^ 3_775 0.96 2.99 3.872(4) 152

loop_
_cod_related_entry_id
_cod_related_entry_database
_cod_related_entry_code
1 ChemSpider 30657188
